data_4311850
loop_
_publ_author_name
'Scott A. Hilderbrand'
'Stephen J. Lippard'

_publ_section_title
;
 Nitric Oxide Reactivity of Fluorophore Coordinated Carboxylate-Bridged
 Diiron(II) and Dicobalt(II) Complexes
;
_journal_name_full 'Inorganic Chemistry'
_journal_page_first 5294
_journal_page_last 5301
_journal_paper_doi 10.1021/ic049649l
_journal_volume 43
_journal_year 2004
_chemical_formula_sum 'C120 H112 Cl8 Co2 N6 O12 S2'
_chemical_formula_weight 2295.74
_chemical_name_systematic
; 
 ? 
;
_space_group_IT_number 2
_symmetry_cell_setting triclinic
_symmetry_space_group_name_Hall '-P 1'
_symmetry_space_group_name_H-M 'P -1'
_atom_sites_solution_hydrogens geom
_atom_sites_solution_primary direct
_atom_sites_solution_secondary difmap
_audit_creation_method SHELXL-97
_cell_angle_alpha 115.974(7)
_cell_angle_beta 105.369(11)
_cell_angle_gamma 90.353(8)
_cell_formula_units_Z 2
_cell_length_a 15.191(7)
_cell_length_b 19.660(9)
_cell_length_c 21.298(13)
_cell_measurement_reflns_used 1019
_cell_measurement_temperature 173(2)
_cell_measurement_theta_max 27.17
_cell_measurement_theta_min 2.23
_cell_volume 5459(5)
_computing_cell_refinement 'Bruker SMART'
_computing_data_collection 'Bruker SMART'
_computing_data_reduction 'Bruker SAINT'
_computing_molecular_graphics 'Bruker SHELXTL'
_computing_publication_material 'Bruker SHELXTL'
_computing_structure_refinement 'SHELXL-97 (Sheldrick, 1997)'
_computing_structure_solution 'SHELXS-97 (Sheldrick, 1990)'
_diffrn_ambient_temperature 173(2)
_diffrn_measured_fraction_theta_full 0.852
_diffrn_measured_fraction_theta_max 0.852
_diffrn_measurement_device_type 'CCD area detector'
_diffrn_measurement_method 'phi and omega scans'
_diffrn_radiation_monochromator graphite
_diffrn_radiation_source 'fine-focus sealed tube'
_diffrn_radiation_type MoK\a
_diffrn_radiation_wavelength 0.71073
_diffrn_reflns_av_R_equivalents 0.0419
_diffrn_reflns_av_sigmaI/netI 0.0693
_diffrn_reflns_limit_h_max 19
_diffrn_reflns_limit_h_min -20
_diffrn_reflns_limit_k_max 25
_diffrn_reflns_limit_k_min -26
_diffrn_reflns_limit_l_max 28
_diffrn_reflns_limit_l_min -29
_diffrn_reflns_number 48323
_diffrn_reflns_theta_full 28.96
_diffrn_reflns_theta_max 28.96
_diffrn_reflns_theta_min 1.11
_exptl_absorpt_coefficient_mu 0.603
_exptl_absorpt_correction_T_max 1.000000
_exptl_absorpt_correction_T_min 0.798317
_exptl_absorpt_correction_type sadabs
_exptl_crystal_colour blue
_exptl_crystal_density_diffrn 1.397
_exptl_crystal_density_meas 0
_exptl_crystal_density_method 'not measured'
_exptl_crystal_description plate
_exptl_crystal_F_000 2384
_exptl_crystal_size_max 0.40
_exptl_crystal_size_mid 0.35
_exptl_crystal_size_min 0.10
_refine_diff_density_max 1.742
_refine_diff_density_min -0.954
_refine_diff_density_rms 0.113
_refine_ls_extinction_coef 0.00000(19)
_refine_ls_extinction_expression Fc^*^=kFc[1+0.001xFc^2^\l^3^/sin(2\q)]^-1/4^
_refine_ls_extinction_method SHELXL
_refine_ls_goodness_of_fit_ref 1.040
_refine_ls_hydrogen_treatment mixed
_refine_ls_matrix_type full
_refine_ls_number_parameters 1409
_refine_ls_number_reflns 24669
_refine_ls_number_restraints 5
_refine_ls_restrained_S_all 1.044
_refine_ls_R_factor_all 0.1055
_refine_ls_R_factor_gt 0.0696
_refine_ls_shift/su_max 9.316
_refine_ls_shift/su_mean 0.045
_refine_ls_structure_factor_coef Fsqd
_refine_ls_weighting_details 'calc w=1/[\s^2^(Fo^2^)+(0.1026P)^2^+4.1504P] where P=(Fo^2^+2Fc^2^)/3'
_refine_ls_weighting_scheme calc
_refine_ls_wR_factor_gt 0.1791
_refine_ls_wR_factor_ref 0.2017
_reflns_number_gt 16706
_reflns_number_total 24669
_reflns_threshold_expression >2sigma(I)
_cod_data_source_file ic049649lsi20040316_031443_2.cif
_cod_data_source_block Compound2
_cod_depositor_comments
;
The following automatic conversions were performed:
'_symmetry_cell_setting' value 'Triclinic' changed to 'triclinic'
according to '/home/saulius/struct/CIF-dictionaries/cif_core.dic'
dictionary named 'cif_core.dic' version 2.4.1 from 2010-06-29.

Automatic conversion script
Id: cif_fix_enum 1527 2010-12-29 10:47:43Z saulius 
;
_cod_database_code 4311850

loop_
_symmetry_equiv_pos_as_xyz
'x, y, z'
'-x, -y, -z'

loop_
_atom_site_label
_atom_site_type_symbol
_atom_site_fract_x
_atom_site_fract_y
_atom_site_fract_z
_atom_site_U_iso_or_equiv
_atom_site_adp_type
_atom_site_occupancy
_atom_site_symmetry_multiplicity
_atom_site_calc_flag
_atom_site_refinement_flags
_atom_site_disorder_assembly
_atom_site_disorder_group
C1 C 0.2218(2) 0.07744(19) 0.06342(18) 0.0245(7) Uani 1 1 d . . .
C2 C 0.4117(2) 0.25560(19) 0.04504(18) 0.0232(6) Uani 1 1 d . . .
C3 C 0.0561(2) 0.23471(18) -0.03550(17) 0.0217(6) Uani 1 1 d . . .
C4 C 0.2236(2) 0.14222(19) 0.04568(17) 0.0227(6) Uani 1 1 d . . .
C5 C 0.5159(2) 0.2599(2) 0.06930(18) 0.0264(7) Uani 1 1 d . . .
C6 C -0.0942(2) 0.25129(19) -0.00210(18) 0.0253(7) Uani 1 1 d . . .
C7 C 0.1783(2) 0.00120(19) 0.00845(19) 0.0269(7) Uani 1 1 d . . .
C8 C -0.0481(2) 0.23198(18) -0.05589(18) 0.0233(6) Uani 1 1 d . . .
C9 C 0.2462(2) 0.3534(2) -0.03068(19) 0.0274(7) Uani 1 1 d . . .
C10 C 0.1488(2) 0.0798(2) -0.22220(19) 0.0335(8) Uani 1 1 d . . .
H10A H 0.1456 0.1250 -0.2314 0.040 Uiso 1 1 calc R . .
H10B H 0.0924 0.0720 -0.2098 0.040 Uiso 1 1 calc R . .
C11 C 0.4249(3) -0.0406(2) -0.12628(19) 0.0324(8) Uani 1 1 d . . .
C12 C 0.1255(2) -0.02007(19) -0.06816(19) 0.0282(7) Uani 1 1 d . . .
C13 C -0.0609(2) 0.1898(2) -0.19018(19) 0.0313(8) Uani 1 1 d . . .
C14 C 0.4339(2) 0.0789(2) -0.01391(18) 0.0269(7) Uani 1 1 d . . .
H14 H 0.4100 0.1058 0.0259 0.032 Uiso 1 1 calc R . .
C15 C 0.3939(2) 0.0037(2) -0.0657(2) 0.0313(8) Uani 1 1 d . . .
H15 H 0.3431 -0.0185 -0.0596 0.038 Uiso 1 1 calc R . .
C16 C -0.0997(2) 0.2115(2) -0.12747(19) 0.0280(7) Uani 1 1 d . . .
C17 C 0.2572(2) 0.4219(2) -0.0432(2) 0.0336(8) Uani 1 1 d . . .
C18 C 0.5577(2) 0.1930(2) 0.03781(19) 0.0289(7) Uani 1 1 d . . .
C19 C 0.0367(2) 0.2254(2) 0.1581(2) 0.0333(8) Uani 1 1 d . . .
H19 H 0.0729 0.1898 0.1677 0.040 Uiso 1 1 calc R . .
C20 C -0.1947(2) 0.2124(2) -0.1444(2) 0.0348(8) Uani 1 1 d . . .
H20 H -0.2294 0.1987 -0.1935 0.042 Uiso 1 1 calc R . .
C21 C -0.0503(2) 0.2666(2) 0.07409(19) 0.0271(7) Uani 1 1 d . . .
C22 C 0.5402(2) 0.0704(2) -0.0802(2) 0.0340(8) Uani 1 1 d . . .
H22 H 0.5912 0.0925 -0.0862 0.041 Uiso 1 1 calc R . .
C23 C 0.1632(3) 0.4707(2) 0.2631(2) 0.0387(9) Uani 1 1 d . . .
H23A H 0.1645 0.5166 0.2551 0.046 Uiso 1 1 calc R . .
H23B H 0.1072 0.4660 0.2770 0.046 Uiso 1 1 calc R . .
C24 C 0.2632(2) 0.0915(2) 0.13517(19) 0.0285(7) Uani 1 1 d . . .
C25 C 0.3157(2) 0.0995(2) -0.17783(18) 0.0329(8) Uani 1 1 d . . .
H25A H 0.3684 0.1030 -0.1370 0.040 Uiso 1 1 calc R . .
H25B H 0.3231 0.1466 -0.1832 0.040 Uiso 1 1 calc R . .
C26 C 0.3275(3) 0.4117(2) 0.23176(19) 0.0392(9) Uani 1 1 d . . .
H26A H 0.3835 0.4165 0.2177 0.047 Uiso 1 1 calc R . .
H26B H 0.3284 0.3669 0.2416 0.047 Uiso 1 1 calc R . .
C27 C 0.3175(3) 0.0294(2) -0.24933(19) 0.0379(9) Uani 1 1 d . . .
H27A H 0.3740 0.0368 -0.2618 0.045 Uiso 1 1 calc R . .
H27B H 0.3182 -0.0172 -0.2424 0.045 Uiso 1 1 calc R . .
C28 C 0.3172(3) 0.1673(2) 0.19682(19) 0.0301(7) Uani 1 1 d . . .
C29 C 0.1866(3) -0.1833(2) -0.41395(19) 0.0382(9) Uani 1 1 d . . .
C30 C -0.2396(2) 0.2329(2) -0.0917(2) 0.0356(8) Uani 1 1 d . . .
H30 H -0.3043 0.2338 -0.1042 0.043 Uiso 1 1 calc R . .
C31 C 0.1786(2) -0.0577(2) 0.0264(2) 0.0334(8) Uani 1 1 d . . .
H31 H 0.1516 -0.1080 -0.0100 0.040 Uiso 1 1 calc R . .
C32 C 0.5083(2) 0.1142(2) -0.02041(18) 0.0272(7) Uani 1 1 d . . .
C33 C 0.0039(2) 0.2157(2) 0.08820(19) 0.0288(7) Uani 1 1 d . . .
H33 H 0.0182 0.1741 0.0494 0.035 Uiso 1 1 calc R . .
C34 C 0.3301(3) 0.4847(3) 0.3028(2) 0.0423(10) Uani 1 1 d . . .
H34A H 0.3844 0.4899 0.3433 0.051 Uiso 1 1 calc R . .
H34B H 0.3348 0.5306 0.2951 0.051 Uiso 1 1 calc R . .
C35 C 0.2596(3) -0.1275(2) -0.40006(18) 0.0360(9) Uani 1 1 d . . .
C36 C 0.7061(2) 0.2665(2) 0.1216(2) 0.0384(9) Uani 1 1 d . . .
H36 H 0.7707 0.2683 0.1405 0.046 Uiso 1 1 calc R . .
C37 C 0.2118(3) -0.2496(2) -0.40627(19) 0.0389(9) Uani 1 1 d . . .
C38 C 0.0250(3) 0.2221(2) -0.2532(2) 0.0417(9) Uani 1 1 d . . .
H38 H 0.0661 0.2579 -0.2542 0.050 Uiso 1 1 calc R . .
C39 C 0.1451(2) -0.0808(2) -0.1277(2) 0.0333(8) Uani 1 1 d . . .
H39 H 0.1966 -0.1058 -0.1183 0.040 Uiso 1 1 calc R . .
C40 C 0.5703(2) 0.3311(2) 0.12592(19) 0.0306(8) Uani 1 1 d . . .
C41 C -0.1898(2) 0.2519(2) -0.0213(2) 0.0309(8) Uani 1 1 d . . .
H41 H -0.2204 0.2658 0.0152 0.037 Uiso 1 1 calc R . .
C42 C 0.0175(3) 0.2879(2) 0.2166(2) 0.0359(8) Uani 1 1 d . . .
C43 C -0.0700(2) 0.3289(2) 0.1331(2) 0.0314(8) Uani 1 1 d . . .
H43 H -0.1070 0.3640 0.1234 0.038 Uiso 1 1 calc R . .
C44 C -0.0369(3) 0.3393(2) 0.2031(2) 0.0365(9) Uani 1 1 d . . .
H44 H -0.0507 0.3810 0.2420 0.044 Uiso 1 1 calc R . .
C45 C 0.5336(2) 0.4072(2) 0.1579(2) 0.0326(8) Uani 1 1 d . . .
C46 C 0.2593(3) 0.0306(2) 0.1509(2) 0.0368(8) Uani 1 1 d . . .
H46 H 0.2853 0.0391 0.2000 0.044 Uiso 1 1 calc R . .
C47 C -0.0007(3) 0.2415(2) -0.1908(2) 0.0344(8) Uani 1 1 d . . .
H47 H 0.0227 0.2896 -0.1491 0.041 Uiso 1 1 calc R . .
C48 C 0.3077(3) 0.6794(3) 0.42520(19) 0.0409(10) Uani 1 1 d . . .
C49 C 0.1618(2) 0.3988(2) 0.1923(2) 0.0366(9) Uani 1 1 d . . .
H49A H 0.1533 0.3530 0.1994 0.044 Uiso 1 1 calc R . .
H49B H 0.1083 0.3954 0.1520 0.044 Uiso 1 1 calc R . .
C50 C 0.3097(3) 0.4193(3) -0.0880(2) 0.0420(10) Uani 1 1 d . . .
C51 C 0.1508(2) 0.0088(2) -0.29293(19) 0.0340(8) Uani 1 1 d . . .
H51A H 0.1484 -0.0378 -0.2861 0.041 Uiso 1 1 calc R . .
H51B H 0.0969 0.0024 -0.3342 0.041 Uiso 1 1 calc R . .
C52 C -0.0049(3) -0.0096(2) -0.1534(2) 0.0391(9) Uani 1 1 d . . .
H52 H -0.0573 0.0146 -0.1627 0.047 Uiso 1 1 calc R . .
C53 C 0.0466(3) 0.5331(2) 0.1326(2) 0.0457(10) Uani 1 1 d . . .
C54 C 0.4995(3) -0.0055(2) -0.1321(2) 0.0383(9) Uani 1 1 d . . .
H54 H 0.5239 -0.0327 -0.1715 0.046 Uiso 1 1 calc R . .
C55 C 0.3057(3) -0.2610(3) -0.3922(2) 0.0417(9) Uani 1 1 d . . .
H55 H 0.3219 -0.3064 -0.3895 0.050 Uiso 1 1 calc R . .
C56 C 0.1636(3) 0.5020(2) 0.0440(2) 0.0390(9) Uani 1 1 d . . .
C57 C 0.2181(3) -0.0433(2) 0.0970(2) 0.0393(9) Uani 1 1 d . . .
H57 H 0.2179 -0.0838 0.1099 0.047 Uiso 1 1 calc R . .
C58 C -0.0938(3) 0.1175(2) -0.2530(2) 0.0405(9) Uani 1 1 d . . .
H58 H -0.1353 0.0818 -0.2522 0.049 Uiso 1 1 calc R . .
C59 C 0.1428(3) 0.6441(3) 0.3969(2) 0.0478(11) Uani 1 1 d . . .
H59 H 0.0928 0.6087 0.3883 0.057 Uiso 1 1 calc R . .
C60 C 0.2209(3) 0.4908(2) -0.0055(2) 0.0388(9) Uani 1 1 d . . .
C61 C 0.0489(3) 0.0148(2) -0.0825(2) 0.0363(8) Uani 1 1 d . . .
H61 H 0.0338 0.0554 -0.0435 0.044 Uiso 1 1 calc R . .
C62 C 0.6649(2) 0.3327(2) 0.1511(2) 0.0370(9) Uani 1 1 d . . .
H62 H 0.7021 0.3789 0.1886 0.044 Uiso 1 1 calc R . .
C63 C 0.2886(3) 0.7475(3) 0.4202(2) 0.0452(10) Uani 1 1 d . . .
C64 C 0.3500(3) -0.1402(3) -0.3845(2) 0.0419(9) Uani 1 1 d . . .
H64 H 0.3977 -0.1024 -0.3751 0.050 Uiso 1 1 calc R . .
C65 C 0.3957(3) 0.2000(2) 0.1946(2) 0.0345(8) Uani 1 1 d . . .
H65 H 0.4137 0.1773 0.1512 0.041 Uiso 1 1 calc R . .
C66 C 0.5649(3) 0.4591(2) 0.2329(2) 0.0427(10) Uani 1 1 d . . .
H66 H 0.6072 0.4446 0.2650 0.051 Uiso 1 1 calc R . .
C67 C 0.0153(3) -0.0695(2) -0.2127(2) 0.0367(8) Uani 1 1 d . . .
C68 C 0.0921(3) -0.1046(2) -0.1985(2) 0.0386(9) Uani 1 1 d . . .
H68 H 0.1077 -0.1447 -0.2375 0.046 Uiso 1 1 calc R . .
C69 C 0.4501(3) 0.2655(2) 0.2542(2) 0.0417(9) Uani 1 1 d . . .
H69 H 0.5041 0.2856 0.2500 0.050 Uiso 1 1 calc R . .
C70 C 0.4727(3) 0.4311(2) 0.1146(2) 0.0349(8) Uani 1 1 d . . .
H70 H 0.4495 0.3985 0.0635 0.042 Uiso 1 1 calc R . .
C71 C 0.2315(3) 0.6278(3) 0.4123(2) 0.0423(10) Uani 1 1 d . . .
C72 C 0.4749(3) 0.5552(2) 0.2184(3) 0.0460(10) Uani 1 1 d . . .
C73 C 0.3727(3) -0.2084(3) -0.3825(2) 0.0422(10) Uani 1 1 d . . .
H73 H 0.4350 -0.2178 -0.3743 0.051 Uiso 1 1 calc R . .
C74 C 0.0914(3) -0.1795(3) -0.4386(2) 0.0436(10) Uani 1 1 d . . .
H74 H 0.0719 -0.1363 -0.4444 0.052 Uiso 1 1 calc R . .
C75 C 0.6531(2) 0.1979(2) 0.0649(2) 0.0348(8) Uani 1 1 d . . .
H75 H 0.6825 0.1543 0.0446 0.042 Uiso 1 1 calc R . .
C76 C 0.0881(3) 0.4483(2) 0.0231(2) 0.0360(8) Uani 1 1 d . . .
H76 H 0.0759 0.4017 -0.0207 0.043 Uiso 1 1 calc R . .
C77 C 0.4438(3) 0.5032(2) 0.1445(2) 0.0425(9) Uani 1 1 d . . .
H77 H 0.4006 0.5172 0.1124 0.051 Uiso 1 1 calc R . .
C78 C 0.5359(3) 0.5323(3) 0.2627(2) 0.0476(10) Uani 1 1 d . . .
H78 H 0.5591 0.5654 0.3137 0.057 Uiso 1 1 calc R . .
C79 C 0.0313(3) 0.4637(2) 0.0668(2) 0.0404(9) Uani 1 1 d . . .
H79 H -0.0200 0.4268 0.0526 0.048 Uiso 1 1 calc R . .
C80 C 0.3808(3) -0.1221(2) -0.1822(2) 0.0445(10) Uani 1 1 d . . .
H80A H 0.4056 -0.1387 -0.2238 0.067 Uiso 1 1 calc R . .
H80B H 0.3139 -0.1237 -0.1993 0.067 Uiso 1 1 calc R . .
H80C H 0.3945 -0.1562 -0.1595 0.067 Uiso 1 1 calc R . .
C81 C -0.0671(3) 0.0982(3) -0.3147(2) 0.0453(10) Uani 1 1 d . . .
H81 H -0.0893 0.0496 -0.3559 0.054 Uiso 1 1 calc R . .
C82 C -0.0080(3) 0.1499(3) -0.3163(2) 0.0438(10) Uani 1 1 d . . .
C83 C 0.0512(3) -0.2999(3) -0.4418(2) 0.0497(11) Uani 1 1 d . . .
H83 H 0.0042 -0.3382 -0.4512 0.060 Uiso 1 1 calc R . .
C84 C 0.1419(3) -0.3064(3) -0.4165(2) 0.0446(10) Uani 1 1 d . . .
C85 C 0.4281(3) 0.3025(2) 0.3196(2) 0.0468(11) Uani 1 1 d . . .
C86 C 0.1802(3) 0.5711(2) 0.1109(3) 0.0484(10) Uani 1 1 d . . .
H86 H 0.2322 0.6077 0.1258 0.058 Uiso 1 1 calc R . .
C87 C 0.3619(3) 0.8007(3) 0.4312(2) 0.0516(12) Uani 1 1 d . . .
C88 C -0.0444(3) -0.0964(3) -0.2894(2) 0.0500(11) Uani 1 1 d . . .
H88A H -0.0329 -0.0594 -0.3067 0.075 Uiso 1 1 calc R . .
H88B H -0.1093 -0.1010 -0.2910 0.075 Uiso 1 1 calc R . .
H88C H -0.0302 -0.1462 -0.3208 0.075 Uiso 1 1 calc R . .
C89 C 0.3559(3) 0.3517(3) -0.1263(2) 0.0424(10) Uani 1 1 d . . .
C90 C 0.4021(3) 0.6691(3) 0.4469(2) 0.0508(11) Uani 1 1 d . . .
H90 H 0.4174 0.6240 0.4509 0.061 Uiso 1 1 calc R . .
C91 C 0.0276(3) -0.2381(3) -0.4538(2) 0.0480(11) Uani 1 1 d . . .
H91 H -0.0357 -0.2362 -0.4736 0.058 Uiso 1 1 calc R . .
C92 C 0.2949(3) 0.2039(3) 0.2624(2) 0.0475(10) Uani 1 1 d . . .
H92 H 0.2414 0.1834 0.2669 0.057 Uiso 1 1 calc R . .
C93 C 0.4431(4) 0.6346(3) 0.2510(3) 0.0658(14) Uani 1 1 d . . .
H93A H 0.3903 0.6309 0.2682 0.099 Uiso 1 1 calc R . .
H93B H 0.4251 0.6520 0.2134 0.099 Uiso 1 1 calc R . .
H93C H 0.4938 0.6711 0.2922 0.099 Uiso 1 1 calc R . .
C94 C 0.0220(4) 0.1288(3) -0.3834(2) 0.0606(14) Uani 1 1 d . . .
H94A H 0.0659 0.0920 -0.3862 0.091 Uiso 1 1 calc R . .
H94B H 0.0516 0.1747 -0.3809 0.091 Uiso 1 1 calc R . .
H94C H -0.0319 0.1058 -0.4270 0.091 Uiso 1 1 calc R . .
C95 C 0.3255(3) 0.4860(3) -0.0946(3) 0.0568(13) Uani 1 1 d . . .
H95 H 0.3617 0.4860 -0.1248 0.068 Uiso 1 1 calc R . .
C96 C 0.0569(3) 0.3006(3) 0.2941(2) 0.0536(12) Uani 1 1 d . . .
H96A H 0.0804 0.3549 0.3261 0.080 Uiso 1 1 calc R . .
H96B H 0.1074 0.2702 0.2969 0.080 Uiso 1 1 calc R . .
H96C H 0.0087 0.2849 0.3098 0.080 Uiso 1 1 calc R . .
C97 C 0.1954(3) 0.7631(3) 0.4047(2) 0.0489(11) Uani 1 1 d . . .
H97 H 0.1827 0.8092 0.4020 0.059 Uiso 1 1 calc R . .
C98 C 0.1258(3) 0.7127(3) 0.3939(2) 0.0509(11) Uani 1 1 d . . .
H98 H 0.0643 0.7238 0.3842 0.061 Uiso 1 1 calc R . .
C99 C 0.1031(4) -0.4352(3) -0.4346(3) 0.0625(13) Uani 1 1 d . . .
H99A H 0.0523 -0.4239 -0.4129 0.094 Uiso 1 1 calc R . .
H99B H 0.1328 -0.4757 -0.4260 0.094 Uiso 1 1 calc R . .
H99C H 0.0790 -0.4521 -0.4874 0.094 Uiso 1 1 calc R . .
C100 C 0.3497(4) 0.2706(3) 0.3220(2) 0.0558(12) Uani 1 1 d . . .
H100 H 0.3315 0.2941 0.3653 0.067 Uiso 1 1 calc R . .
C101 C 0.1231(3) 0.5857(3) 0.1537(3) 0.0514(11) Uani 1 1 d . . .
H101 H 0.1357 0.6319 0.1979 0.062 Uiso 1 1 calc R . .
C102 C 0.2894(3) 0.5526(3) -0.0579(3) 0.0604(14) Uani 1 1 d . . .
H102 H 0.3017 0.5967 -0.0636 0.073 Uiso 1 1 calc R . .
C103 C 0.4090(4) 0.9329(3) 0.4585(3) 0.0781(17) Uani 1 1 d . . .
H10C H 0.4310 0.9462 0.5106 0.117 Uiso 1 1 calc R . .
H10D H 0.3822 0.9757 0.4526 0.117 Uiso 1 1 calc R . .
H10E H 0.4608 0.9220 0.4379 0.117 Uiso 1 1 calc R . .
C104 C 0.4697(3) 0.7240(3) 0.4617(2) 0.0587(13) Uani 1 1 d . . .
H104 H 0.5322 0.7179 0.4786 0.070 Uiso 1 1 calc R . .
C105 C 0.4871(4) 0.3749(3) 0.3852(3) 0.0671(15) Uani 1 1 d . . .
H10F H 0.4470 0.4130 0.4038 0.101 Uiso 1 1 calc R . .
H10G H 0.5313 0.3958 0.3698 0.101 Uiso 1 1 calc R . .
H10H H 0.5204 0.3622 0.4239 0.101 Uiso 1 1 calc R . .
C106 C 0.3015(4) 0.8424(4) 0.3430(3) 0.0777(17) Uani 1 1 d . . .
H10I H 0.3503 0.8271 0.3194 0.117 Uiso 1 1 calc R . .
H10J H 0.2765 0.8853 0.3360 0.117 Uiso 1 1 calc R . .
H10K H 0.2522 0.7992 0.3212 0.117 Uiso 1 1 calc R . .
C107 C 0.4457(4) 0.3506(4) -0.0936(3) 0.0778(19) Uani 1 1 d . . .
H107 H 0.4757 0.3897 -0.0457 0.093 Uiso 1 1 calc R . .
C108 C 0.4509(3) 0.7887(3) 0.4531(2) 0.0564(12) Uani 1 1 d . . .
H108 H 0.5003 0.8250 0.4625 0.068 Uiso 1 1 calc R . .
C109 C 0.2144(4) -0.3404(3) -0.3238(3) 0.0669(14) Uani 1 1 d . . .
H10L H 0.2575 -0.2936 -0.3040 0.100 Uiso 1 1 calc R . .
H10M H 0.2481 -0.3801 -0.3167 0.100 Uiso 1 1 calc R . .
H10N H 0.1674 -0.3301 -0.2982 0.100 Uiso 1 1 calc R . .
C110 C 0.3164(4) 0.2935(3) -0.1951(3) 0.0628(13) Uani 1 1 d . . .
H110 H 0.2536 0.2921 -0.2194 0.075 Uiso 1 1 calc R . .
C111 C 0.2374(3) 0.5552(3) -0.0143(3) 0.0526(11) Uani 1 1 d . . .
H111 H 0.2125 0.6004 0.0098 0.063 Uiso 1 1 calc R . .
C112 C -0.0190(4) 0.5507(3) 0.1786(3) 0.0590(13) Uani 1 1 d . . .
H11A H 0.0034 0.6007 0.2215 0.089 Uiso 1 1 calc R . .
H11B H -0.0221 0.5113 0.1947 0.089 Uiso 1 1 calc R . .
H11C H -0.0805 0.5514 0.1495 0.089 Uiso 1 1 calc R . .
C113 C 0.3657(4) 0.2355(3) -0.2313(3) 0.0703(15) Uani 1 1 d . . .
H113 H 0.3357 0.1972 -0.2797 0.084 Uiso 1 1 calc R . .
C114 C 0.4549(4) 0.2333(3) -0.1987(3) 0.0662(15) Uani 1 1 d . . .
C115 C 0.5085(5) 0.1688(4) -0.2368(4) 0.102(2) Uani 1 1 d . . .
H11D H 0.4717 0.1371 -0.2878 0.152 Uiso 1 1 calc R . .
H11E H 0.5206 0.1371 -0.2113 0.152 Uiso 1 1 calc R . .
H11F H 0.5671 0.1912 -0.2355 0.152 Uiso 1 1 calc R . .
C116 C 0.4949(4) 0.2931(4) -0.1291(4) 0.092(2) Uani 1 1 d . . .
C117 C 0.2370(5) 0.1093(6) 0.5392(6) 0.122(4) Uani 0.80 1 d PD . .
C118 C 0.6028(5) 0.9017(4) 0.6432(3) 0.099(2) Uani 1 1 d . . .
H11G H 0.6024 0.8718 0.6703 0.118 Uiso 1 1 calc R . .
H11H H 0.5536 0.8758 0.5959 0.118 Uiso 1 1 calc R . .
C119 C 0.2099(5) 0.4073(4) 0.7024(5) 0.121(3) Uani 1 1 d D . .
C120 C 0.2545(6) 0.4055(4) 0.4894(4) 0.120(3) Uani 1 1 d D . .
Cl1 Cl 0.7052(2) 0.9020(2) 0.62687(17) 0.1607(12) Uani 1 1 d . . .
Cl2 Cl 0.57792(15) 0.99413(13) 0.69375(13) 0.1120(6) Uani 1 1 d . . .
Cl3 Cl 0.1410(2) 0.31513(18) 0.65141(18) 0.0953(9) Uani 0.75 1 d P . .
Cl4 Cl 0.14164(12) 0.11465(11) 0.47928(9) 0.0902(5) Uani 1 1 d . . .
Cl5 Cl 0.1517(3) 0.4810(2) 0.7024(2) 0.1091(12) Uani 0.75 1 d P . .
Cl6 Cl 0.3284(4) 0.4550(3) 0.5695(2) 0.1392(18) Uani 0.60 1 d P . .
Cl7 Cl 0.2229(4) 0.3071(3) 0.4646(3) 0.1186(16) Uani 0.60 1 d PD . .
Cl8 Cl 0.3342(5) 0.1714(5) 0.5663(6) 0.134(3) Uani 0.50 1 d PD . .
Cl3A Cl 0.1815(14) 0.3211(6) 0.6348(6) 0.167(7) Uani 0.25 1 d PD . .
Cl5A Cl 0.135(2) 0.4568(10) 0.6694(10) 0.259(14) Uani 0.25 1 d P . .
Cl6A Cl 0.3802(4) 0.4271(4) 0.5428(3) 0.1058(18) Uani 0.40 1 d P . .
Cl7A Cl 0.2000(8) 0.3328(8) 0.4873(8) 0.236(8) Uani 0.40 1 d PD . .
Cl8A Cl 0.3147(8) 0.1913(8) 0.5790(10) 0.156(6) Uani 0.30 1 d PD . .
Co1 Co 0.23820(3) 0.29747(2) 0.07493(2) 0.02076(11) Uani 1 1 d . . .
Co2 Co 0.22907(3) 0.19528(3) -0.06418(2) 0.02252(11) Uani 1 1 d . . .
N1 N 0.24609(18) 0.39877(16) 0.17105(14) 0.0246(6) Uani 1 1 d . . .
H1A H 0.2496 0.4395 0.1602 0.029 Uiso 1 1 calc R . .
N2 N 0.2453(2) 0.47773(19) 0.32098(16) 0.0354(7) Uani 1 1 d . . .
N3 N 0.3392(3) 0.8656(3) 0.4205(2) 0.0584(10) Uani 1 1 d . . .
N4 N 0.22952(19) 0.09494(16) -0.15984(14) 0.0260(6) Uani 1 1 d . . .
H4A H 0.2278 0.0539 -0.1493 0.031 Uiso 1 1 calc R . .
N5 N 0.2364(2) 0.02048(18) -0.30846(15) 0.0316(7) Uani 1 1 d . . .
N6 N 0.1706(3) -0.3663(2) -0.4011(2) 0.0524(9) Uani 1 1 d . . .
O1 O 0.10143(15) 0.29027(13) 0.02518(12) 0.0242(5) Uani 1 1 d . . .
O2 O 0.08950(15) 0.18262(13) -0.08053(12) 0.0263(5) Uani 1 1 d . . .
O3 O 0.21173(15) 0.20863(12) 0.09206(12) 0.0239(5) Uani 1 1 d . . .
O4 O 0.23739(15) 0.12699(13) -0.01393(12) 0.0253(5) Uani 1 1 d . . .
O5 O 0.37407(15) 0.28495(13) 0.09546(12) 0.0246(5) Uani 1 1 d . . .
O6 O 0.37066(15) 0.22389(13) -0.02191(12) 0.0255(5) Uani 1 1 d . . .
O7 O 0.26374(15) 0.36942(13) 0.03458(12) 0.0262(5) Uani 1 1 d . . .
O8 O 0.22168(16) 0.28622(14) -0.08537(13) 0.0308(5) Uani 1 1 d . . .
O9 O 0.3269(3) 0.5342(2) 0.45234(16) 0.0657(10) Uani 1 1 d . . .
O10 O 0.1575(3) 0.5079(2) 0.40857(18) 0.0660(10) Uani 1 1 d . . .
O11 O 0.1579(2) -0.03799(18) -0.44111(14) 0.0488(7) Uani 1 1 d . . .
O12 O 0.3256(2) -0.00321(18) -0.39365(15) 0.0498(8) Uani 1 1 d . . .
S1 S 0.24196(9) 0.53472(7) 0.40477(5) 0.0490(3) Uani 1 1 d . . .
S2 S 0.24321(7) -0.03481(6) -0.39180(5) 0.0390(2) Uani 1 1 d . . .

loop_
_atom_site_aniso_label
_atom_site_aniso_U_11
_atom_site_aniso_U_22
_atom_site_aniso_U_33
_atom_site_aniso_U_23
_atom_site_aniso_U_13
_atom_site_aniso_U_12
C1 0.0207(15) 0.0261(17) 0.0339(17) 0.0166(15) 0.0139(14) 0.0080(13)
C2 0.0190(15) 0.0258(17) 0.0282(16) 0.0151(14) 0.0074(13) 0.0015(12)
C3 0.0202(15) 0.0250(17) 0.0254(15) 0.0167(14) 0.0059(13) 0.0015(12)
C4 0.0131(14) 0.0272(17) 0.0266(16) 0.0132(14) 0.0026(12) 0.0006(12)
C5 0.0195(15) 0.038(2) 0.0275(16) 0.0200(15) 0.0080(13) 0.0020(14)
C6 0.0195(15) 0.0243(17) 0.0332(17) 0.0133(15) 0.0092(13) 0.0048(13)
C7 0.0196(16) 0.0273(18) 0.0382(19) 0.0162(15) 0.0133(14) 0.0058(13)
C8 0.0178(15) 0.0215(16) 0.0285(16) 0.0113(14) 0.0037(13) 0.0020(12)
C9 0.0189(15) 0.035(2) 0.0334(18) 0.0214(16) 0.0049(14) 0.0009(14)
C10 0.0231(17) 0.043(2) 0.0282(17) 0.0111(16) 0.0065(14) 0.0096(15)
C11 0.0316(19) 0.039(2) 0.0306(18) 0.0190(17) 0.0106(15) 0.0151(16)
C12 0.0221(16) 0.0253(17) 0.0375(19) 0.0146(15) 0.0089(14) 0.0004(13)
C13 0.0266(17) 0.040(2) 0.0291(17) 0.0195(16) 0.0051(14) 0.0125(15)
C14 0.0235(16) 0.038(2) 0.0279(16) 0.0207(16) 0.0112(13) 0.0121(14)
C15 0.0255(17) 0.040(2) 0.0376(19) 0.0238(17) 0.0127(15) 0.0106(15)
C16 0.0246(17) 0.0284(18) 0.0312(17) 0.0149(15) 0.0061(14) 0.0043(14)
C17 0.0267(18) 0.043(2) 0.039(2) 0.0294(18) 0.0021(15) -0.0025(15)
C18 0.0197(16) 0.045(2) 0.0310(17) 0.0235(17) 0.0109(14) 0.0067(14)
C19 0.0300(18) 0.040(2) 0.0384(19) 0.0237(18) 0.0133(16) 0.0040(16)
C20 0.0266(18) 0.043(2) 0.0354(19) 0.0236(18) 0.0003(15) 0.0036(16)
C21 0.0220(16) 0.0290(18) 0.0327(17) 0.0147(15) 0.0106(14) 0.0006(13)
C22 0.0258(18) 0.049(2) 0.0377(19) 0.0261(18) 0.0150(15) 0.0121(16)
C23 0.0266(18) 0.047(2) 0.0302(19) 0.0079(18) 0.0077(15) 0.0055(17)
C24 0.0284(17) 0.0299(18) 0.0353(18) 0.0195(16) 0.0138(15) 0.0078(14)
C25 0.0244(17) 0.044(2) 0.0251(17) 0.0116(16) 0.0073(14) 0.0098(15)
C26 0.0293(19) 0.047(2) 0.0273(18) 0.0076(17) 0.0040(15) 0.0063(17)
C27 0.0288(19) 0.054(3) 0.0235(17) 0.0110(17) 0.0077(15) 0.0120(17)
C28 0.0357(19) 0.0306(19) 0.0280(17) 0.0170(15) 0.0092(15) 0.0124(15)
C29 0.032(2) 0.052(2) 0.0203(16) 0.0078(17) 0.0080(15) 0.0097(18)
C30 0.0183(16) 0.040(2) 0.047(2) 0.0218(18) 0.0040(15) 0.0064(15)
C31 0.0300(18) 0.0259(18) 0.048(2) 0.0187(17) 0.0146(17) 0.0046(14)
C32 0.0184(15) 0.039(2) 0.0304(17) 0.0208(16) 0.0077(13) 0.0105(14)
C33 0.0232(16) 0.0318(19) 0.0346(18) 0.0161(16) 0.0118(14) 0.0026(14)
C34 0.031(2) 0.054(3) 0.0268(18) 0.0087(18) 0.0022(16) 0.0019(18)
C35 0.038(2) 0.044(2) 0.0194(16) 0.0076(16) 0.0111(15) 0.0116(17)
C36 0.0175(16) 0.061(3) 0.044(2) 0.032(2) 0.0070(15) 0.0014(17)
C37 0.039(2) 0.045(2) 0.0238(17) 0.0071(17) 0.0121(16) 0.0098(18)
C38 0.046(2) 0.050(2) 0.043(2) 0.030(2) 0.0174(19) 0.0161(19)
C39 0.0271(18) 0.0319(19) 0.043(2) 0.0163(17) 0.0141(16) 0.0091(15)
C40 0.0237(17) 0.046(2) 0.0289(17) 0.0225(17) 0.0081(14) 0.0011(15)
C41 0.0208(16) 0.034(2) 0.041(2) 0.0180(17) 0.0121(15) 0.0066(14)
C42 0.034(2) 0.044(2) 0.0327(19) 0.0186(18) 0.0124(16) -0.0043(17)
C43 0.0260(17) 0.033(2) 0.0376(19) 0.0155(16) 0.0150(15) 0.0049(14)
C44 0.0319(19) 0.037(2) 0.039(2) 0.0120(17) 0.0183(17) 0.0020(16)
C45 0.0245(17) 0.037(2) 0.0354(19) 0.0166(17) 0.0072(15) -0.0066(15)
C46 0.040(2) 0.043(2) 0.040(2) 0.0280(19) 0.0145(17) 0.0109(17)
C47 0.039(2) 0.033(2) 0.0328(18) 0.0163(16) 0.0111(16) 0.0088(16)
C48 0.039(2) 0.053(3) 0.0204(17) 0.0089(17) 0.0085(16) 0.0076(19)
C49 0.0232(17) 0.045(2) 0.0302(18) 0.0068(17) 0.0093(15) 0.0006(16)
C50 0.0289(19) 0.060(3) 0.048(2) 0.038(2) 0.0048(17) -0.0030(18)
C51 0.0274(18) 0.041(2) 0.0255(17) 0.0090(16) 0.0065(14) 0.0051(16)
C52 0.0293(19) 0.041(2) 0.042(2) 0.0167(19) 0.0063(17) 0.0087(16)
C53 0.055(3) 0.038(2) 0.048(2) 0.023(2) 0.016(2) 0.016(2)
C54 0.038(2) 0.047(2) 0.0350(19) 0.0192(18) 0.0184(17) 0.0168(18)
C55 0.040(2) 0.048(2) 0.0316(19) 0.0123(18) 0.0136(17) 0.0149(19)
C56 0.039(2) 0.035(2) 0.050(2) 0.0279(19) 0.0086(18) 0.0082(17)
C57 0.042(2) 0.035(2) 0.054(2) 0.028(2) 0.0196(19) 0.0101(17)
C58 0.035(2) 0.044(2) 0.037(2) 0.0161(19) 0.0064(17) 0.0063(17)
C59 0.045(2) 0.053(3) 0.0286(19) 0.0034(19) 0.0123(18) 0.002(2)
C60 0.036(2) 0.037(2) 0.049(2) 0.0284(19) 0.0044(18) 0.0018(16)
C61 0.0327(19) 0.033(2) 0.037(2) 0.0112(17) 0.0098(16) 0.0102(16)
C62 0.0223(17) 0.055(2) 0.0349(19) 0.0236(19) 0.0046(15) -0.0049(16)
C63 0.047(2) 0.053(3) 0.0262(18) 0.0096(19) 0.0104(17) 0.005(2)
C64 0.035(2) 0.051(3) 0.034(2) 0.0116(19) 0.0136(17) 0.0118(18)
C65 0.0319(19) 0.039(2) 0.0310(18) 0.0165(17) 0.0057(15) 0.0057(16)
C66 0.035(2) 0.049(3) 0.037(2) 0.0179(19) 0.0025(17) -0.0034(18)
C67 0.0296(19) 0.039(2) 0.038(2) 0.0166(18) 0.0070(16) -0.0015(16)
C68 0.035(2) 0.037(2) 0.042(2) 0.0141(18) 0.0163(17) 0.0058(17)
C69 0.035(2) 0.043(2) 0.042(2) 0.0210(19) 0.0009(17) 0.0043(18)
C70 0.0322(19) 0.036(2) 0.0350(19) 0.0172(17) 0.0066(16) -0.0043(16)
C71 0.047(2) 0.049(2) 0.0241(18) 0.0100(18) 0.0111(17) 0.0060(19)
C72 0.049(2) 0.033(2) 0.054(3) 0.016(2) 0.018(2) -0.0001(18)
C73 0.030(2) 0.055(3) 0.033(2) 0.0107(19) 0.0117(16) 0.0148(18)
C74 0.036(2) 0.056(3) 0.035(2) 0.016(2) 0.0119(17) 0.0143(19)
C75 0.0218(17) 0.051(2) 0.043(2) 0.0291(19) 0.0136(15) 0.0087(16)
C76 0.037(2) 0.031(2) 0.044(2) 0.0217(18) 0.0082(17) 0.0083(16)
C77 0.039(2) 0.040(2) 0.049(2) 0.024(2) 0.0078(19) -0.0017(18)
C78 0.048(2) 0.047(3) 0.038(2) 0.013(2) 0.0088(19) -0.006(2)
C79 0.041(2) 0.037(2) 0.046(2) 0.0233(19) 0.0104(18) 0.0105(17)
C80 0.050(3) 0.041(2) 0.042(2) 0.0157(19) 0.018(2) 0.0095(19)
C81 0.047(2) 0.048(3) 0.0295(19) 0.0117(19) 0.0044(18) 0.012(2)
C82 0.048(2) 0.059(3) 0.032(2) 0.027(2) 0.0136(18) 0.027(2)
C83 0.042(2) 0.061(3) 0.044(2) 0.020(2) 0.016(2) 0.005(2)
C84 0.043(2) 0.056(3) 0.0305(19) 0.0129(19) 0.0162(18) 0.006(2)
C85 0.056(3) 0.037(2) 0.036(2) 0.0151(19) -0.0009(19) 0.016(2)
C86 0.047(3) 0.036(2) 0.058(3) 0.021(2) 0.010(2) 0.0037(19)
C87 0.053(3) 0.063(3) 0.0246(19) 0.009(2) 0.0086(18) -0.002(2)
C88 0.043(2) 0.060(3) 0.038(2) 0.019(2) 0.0048(19) -0.001(2)
C89 0.037(2) 0.064(3) 0.043(2) 0.038(2) 0.0132(18) 0.0004(19)
C90 0.049(3) 0.061(3) 0.034(2) 0.014(2) 0.0105(19) 0.014(2)
C91 0.033(2) 0.064(3) 0.036(2) 0.014(2) 0.0076(17) 0.004(2)
C92 0.059(3) 0.050(3) 0.041(2) 0.023(2) 0.023(2) 0.011(2)
C93 0.077(4) 0.040(3) 0.073(3) 0.018(3) 0.024(3) 0.012(2)
C94 0.085(4) 0.072(3) 0.041(2) 0.033(2) 0.031(2) 0.039(3)
C95 0.042(2) 0.083(4) 0.075(3) 0.063(3) 0.015(2) 0.000(2)
C96 0.062(3) 0.066(3) 0.036(2) 0.027(2) 0.015(2) 0.003(2)
C97 0.048(3) 0.055(3) 0.033(2) 0.012(2) 0.0102(19) 0.014(2)
C98 0.038(2) 0.054(3) 0.042(2) 0.006(2) 0.0112(19) 0.012(2)
C99 0.070(3) 0.055(3) 0.062(3) 0.021(3) 0.029(3) 0.004(3)
C100 0.080(4) 0.051(3) 0.033(2) 0.014(2) 0.020(2) 0.020(3)
C101 0.059(3) 0.037(2) 0.051(3) 0.016(2) 0.014(2) 0.012(2)
C102 0.054(3) 0.060(3) 0.094(4) 0.059(3) 0.022(3) 0.006(2)
C103 0.078(4) 0.077(4) 0.080(4) 0.036(3) 0.024(3) -0.003(3)
C104 0.038(2) 0.075(4) 0.041(2) 0.011(2) 0.006(2) 0.004(2)
C105 0.074(4) 0.049(3) 0.045(3) 0.007(2) -0.008(2) 0.016(3)
C106 0.083(4) 0.099(5) 0.063(3) 0.050(3) 0.015(3) 0.011(3)
C107 0.051(3) 0.121(5) 0.050(3) 0.026(3) 0.021(2) 0.035(3)
C108 0.041(3) 0.072(3) 0.045(3) 0.018(2) 0.012(2) 0.000(2)
C109 0.078(4) 0.070(4) 0.057(3) 0.035(3) 0.017(3) 0.015(3)
C110 0.057(3) 0.059(3) 0.066(3) 0.031(3) 0.003(3) 0.005(2)
C111 0.051(3) 0.048(3) 0.073(3) 0.042(3) 0.015(2) 0.008(2)
C112 0.066(3) 0.060(3) 0.056(3) 0.025(3) 0.027(3) 0.026(3)
C113 0.084(4) 0.066(4) 0.052(3) 0.026(3) 0.009(3) -0.009(3)
C114 0.054(3) 0.079(4) 0.071(3) 0.029(3) 0.037(3) 0.005(3)
C115 0.082(5) 0.092(5) 0.121(6) 0.023(4) 0.062(4) 0.007(4)
C116 0.044(3) 0.122(6) 0.083(4) 0.017(4) 0.028(3) 0.029(3)
C117 0.051(5) 0.229(12) 0.177(10) 0.173(10) 0.033(5) 0.039(6)
C118 0.074(4) 0.126(6) 0.062(4) 0.025(4) -0.001(3) 0.011(4)
C119 0.085(5) 0.090(5) 0.163(8) 0.063(6) -0.008(5) -0.015(4)
C120 0.140(7) 0.147(8) 0.090(5) 0.065(5) 0.041(5) 0.085(6)
Cl1 0.144(2) 0.247(3) 0.190(3) 0.148(3) 0.117(2) 0.109(2)
Cl2 0.1039(14) 0.1127(15) 0.1344(17) 0.0673(14) 0.0386(13) 0.0416(12)
Cl3 0.0893(18) 0.0761(16) 0.104(2) 0.0401(17) 0.0046(15) -0.0102(13)
Cl4 0.0876(11) 0.0944(12) 0.0845(11) 0.0405(10) 0.0195(9) 0.0258(9)
Cl5 0.128(2) 0.063(2) 0.139(4) 0.043(2) 0.050(2) 0.0108(15)
Cl6 0.160(5) 0.148(4) 0.094(3) 0.071(3) -0.014(3) -0.016(3)
Cl7 0.090(4) 0.183(4) 0.114(3) 0.097(3) 0.027(2) -0.029(3)
Cl8 0.043(3) 0.272(8) 0.116(6) 0.109(5) 0.032(3) 0.001(4)
Cl3A 0.31(2) 0.114(9) 0.081(6) 0.037(6) 0.077(10) 0.030(11)
Cl5A 0.55(4) 0.096(12) 0.131(14) 0.049(10) 0.103(18) 0.063(16)
Cl6A 0.093(4) 0.124(5) 0.101(4) 0.072(4) -0.006(3) 0.001(3)
Cl7A 0.091(6) 0.47(2) 0.259(15) 0.267(16) 0.041(6) -0.036(9)
Cl8A 0.048(6) 0.350(17) 0.090(6) 0.110(8) 0.034(5) 0.009(7)
Co1 0.0185(2) 0.0219(2) 0.0225(2) 0.01101(18) 0.00543(17) 0.00278(16)
Co2 0.0192(2) 0.0261(2) 0.0223(2) 0.01100(19) 0.00624(17) 0.00462(17)
N1 0.0237(14) 0.0245(14) 0.0263(14) 0.0125(12) 0.0073(11) 0.0016(11)
N2 0.0405(18) 0.0397(18) 0.0251(15) 0.0132(14) 0.0113(13) 0.0048(14)
N3 0.063(3) 0.063(3) 0.050(2) 0.027(2) 0.015(2) 0.007(2)
N4 0.0257(14) 0.0299(15) 0.0240(13) 0.0128(12) 0.0090(11) 0.0062(12)
N5 0.0289(15) 0.0438(18) 0.0210(14) 0.0139(13) 0.0070(12) 0.0086(13)
N6 0.058(2) 0.054(2) 0.047(2) 0.0223(19) 0.0203(19) 0.0108(19)
O1 0.0214(11) 0.0259(12) 0.0251(11) 0.0132(10) 0.0040(9) 0.0013(9)
O2 0.0204(11) 0.0296(13) 0.0279(12) 0.0112(10) 0.0088(9) 0.0075(9)
O3 0.0233(11) 0.0240(12) 0.0293(12) 0.0148(10) 0.0105(9) 0.0069(9)
O4 0.0213(11) 0.0303(13) 0.0267(12) 0.0147(10) 0.0079(9) 0.0040(9)
O5 0.0184(11) 0.0303(13) 0.0275(11) 0.0147(10) 0.0078(9) 0.0043(9)
O6 0.0196(11) 0.0317(13) 0.0258(11) 0.0140(10) 0.0063(9) 0.0026(9)
O7 0.0241(12) 0.0300(13) 0.0308(12) 0.0200(11) 0.0074(10) 0.0041(10)
O8 0.0290(13) 0.0370(14) 0.0314(13) 0.0212(12) 0.0069(10) 0.0024(11)
O9 0.090(3) 0.077(2) 0.0292(15) 0.0275(16) 0.0095(16) 0.018(2)
O10 0.092(3) 0.073(2) 0.0502(19) 0.0312(18) 0.0424(19) 0.009(2)
O11 0.0551(19) 0.063(2) 0.0274(13) 0.0224(14) 0.0080(13) 0.0179(15)
O12 0.064(2) 0.060(2) 0.0368(15) 0.0257(15) 0.0255(14) 0.0118(16)
S1 0.0700(8) 0.0524(7) 0.0257(5) 0.0174(5) 0.0168(5) 0.0078(6)
S2 0.0444(6) 0.0496(6) 0.0240(4) 0.0160(4) 0.0129(4) 0.0115(5)

loop_
_atom_type_symbol
_atom_type_description
_atom_type_scat_dispersion_real
_atom_type_scat_dispersion_imag
_atom_type_scat_source
C C 0.0033 0.0016 'International Tables Vol C Tables 4.2.6.8 and 6.1.1.4'
H H 0.0000 0.0000 'International Tables Vol C Tables 4.2.6.8 and 6.1.1.4'
N N 0.0061 0.0033 'International Tables Vol C Tables 4.2.6.8 and 6.1.1.4'
O O 0.0106 0.0060 'International Tables Vol C Tables 4.2.6.8 and 6.1.1.4'
S S 0.1246 0.1234 'International Tables Vol C Tables 4.2.6.8 and 6.1.1.4'
Cl Cl 0.1484 0.1585 'International Tables Vol C Tables 4.2.6.8 and 6.1.1.4'
Co Co 0.3494 0.9721 'International Tables Vol C Tables 4.2.6.8 and 6.1.1.4'

loop_
_geom_angle_atom_site_label_1
_geom_angle_atom_site_label_2
_geom_angle_atom_site_label_3
_geom_angle
_geom_angle_site_symmetry_1
_geom_angle_site_symmetry_3
_geom_angle_publ_flag
C24 C1 C7 120.0(3) . . ?
C24 C1 C4 118.1(3) . . ?
C7 C1 C4 121.9(3) . . ?
O6 C2 O5 125.6(3) . . ?
O6 C2 C5 118.1(3) . . ?
O5 C2 C5 116.2(3) . . ?
O1 C3 O2 126.5(3) . . ?
O1 C3 C8 115.7(3) . . ?
O2 C3 C8 117.7(3) . . ?
O4 C4 O3 125.8(3) . . ?
O4 C4 C1 115.4(3) . . ?
O3 C4 C1 118.8(3) . . ?
C18 C5 C40 121.4(3) . . ?
C18 C5 C2 119.7(3) . . ?
C40 C5 C2 118.8(3) . . ?
C41 C6 C8 119.8(3) . . ?
C41 C6 C21 115.4(3) . . ?
C8 C6 C21 124.7(3) . . ?
C31 C7 C1 120.5(3) . . ?
C31 C7 C12 114.0(3) . . ?
C1 C7 C12 125.3(3) . . ?
C16 C8 C6 118.6(3) . . ?
C16 C8 C3 120.8(3) . . ?
C6 C8 C3 120.6(3) . . ?
O7 C9 O8 126.7(3) . . ?
O7 C9 C17 113.3(3) . . ?
O8 C9 C17 120.1(3) . . ?
N4 C10 C51 112.9(3) . . ?
C54 C11 C15 115.5(3) . . ?
C54 C11 C80 121.2(3) . . ?
C15 C11 C80 123.2(3) . . ?
C61 C12 C39 118.4(3) . . ?
C61 C12 C7 119.6(3) . . ?
C39 C12 C7 121.6(3) . . ?
C47 C13 C58 119.6(3) . . ?
C47 C13 C16 120.5(3) . . ?
C58 C13 C16 119.6(3) . . ?
C32 C14 C15 120.5(3) . . ?
C14 C15 C11 123.7(3) . . ?
C8 C16 C20 119.8(3) . . ?
C8 C16 C13 124.8(3) . . ?
C20 C16 C13 115.4(3) . . ?
C50 C17 C60 120.4(3) . . ?
C50 C17 C9 117.8(4) . . ?
C60 C17 C9 121.6(3) . . ?
C75 C18 C5 118.1(3) . . ?
C75 C18 C32 115.3(3) . . ?
C5 C18 C32 126.6(3) . . ?
C33 C19 C42 120.7(4) . . ?
C30 C20 C16 121.7(3) . . ?
C33 C21 C43 119.3(3) . . ?
C33 C21 C6 119.5(3) . . ?
C43 C21 C6 120.9(3) . . ?
C32 C22 C54 122.8(3) . . ?
N2 C23 C49 108.4(3) . . ?
C46 C24 C1 117.2(3) . . ?
C46 C24 C28 117.4(3) . . ?
C1 C24 C28 125.3(3) . . ?
N4 C25 C27 112.3(3) . . ?
N1 C26 C34 112.5(3) . . ?
N5 C27 C25 109.4(3) . . ?
C65 C28 C92 115.8(4) . . ?
C65 C28 C24 122.3(3) . . ?
C92 C28 C24 121.6(4) . . ?
C74 C29 C37 117.6(4) . . ?
C74 C29 C35 124.8(4) . . ?
C37 C29 C35 117.5(3) . . ?
C41 C30 C20 119.1(3) . . ?
C57 C31 C7 119.2(4) . . ?
C14 C32 C22 116.2(3) . . ?
C14 C32 C18 121.7(3) . . ?
C22 C32 C18 121.8(3) . . ?
C19 C33 C21 119.6(3) . . ?
N2 C34 C26 108.2(3) . . ?
C64 C35 C29 120.7(4) . . ?
C64 C35 S2 115.2(3) . . ?
C29 C35 S2 123.8(3) . . ?
C75 C36 C62 120.9(3) . . ?
C55 C37 C29 119.4(4) . . ?
C55 C37 C84 120.4(4) . . ?
C29 C37 C84 120.2(4) . . ?
C47 C38 C82 122.1(4) . . ?
C68 C39 C12 121.9(4) . . ?
C62 C40 C5 118.1(3) . . ?
C62 C40 C45 116.4(3) . . ?
C5 C40 C45 125.3(3) . . ?
C30 C41 C6 121.0(3) . . ?
C44 C42 C19 120.2(3) . . ?
C44 C42 C96 119.0(4) . . ?
C19 C42 C96 120.8(4) . . ?
C44 C43 C21 121.4(4) . . ?
C43 C44 C42 118.8(4) . . ?
C70 C45 C66 115.9(4) . . ?
C70 C45 C40 121.8(3) . . ?
C66 C45 C40 122.2(3) . . ?
C24 C46 C57 122.3(4) . . ?
C13 C47 C38 118.5(4) . . ?
C63 C48 C71 117.4(4) . . ?
C63 C48 C90 118.1(4) . . ?
C71 C48 C90 124.4(4) . . ?
N1 C49 C23 113.3(3) . . ?
C17 C50 C95 117.3(4) . . ?
C17 C50 C89 124.7(4) . . ?
C95 C50 C89 117.9(4) . . ?
N5 C51 C10 107.9(3) . . ?
C61 C52 C67 121.9(4) . . ?
C101 C53 C79 118.3(4) . . ?
C101 C53 C112 120.0(4) . . ?
C79 C53 C112 121.7(4) . . ?
C11 C54 C22 121.2(3) . . ?
C73 C55 C37 121.5(4) . . ?
C76 C56 C86 118.8(4) . . ?
C76 C56 C60 120.3(4) . . ?
C86 C56 C60 120.6(4) . . ?
C31 C57 C46 120.8(4) . . ?
C81 C58 C13 121.6(4) . . ?
C71 C59 C98 120.3(4) . . ?
C111 C60 C17 120.4(4) . . ?
C111 C60 C56 113.2(4) . . ?
C17 C60 C56 126.4(3) . . ?
C52 C61 C12 119.7(4) . . ?
C40 C62 C36 120.8(4) . . ?
C48 C63 C87 120.1(4) . . ?
C48 C63 C97 119.9(4) . . ?
C87 C63 C97 120.1(5) . . ?
C35 C64 C73 120.8(4) . . ?
C28 C65 C69 122.1(4) . . ?
C45 C66 C78 122.9(4) . . ?
C68 C67 C52 118.6(4) . . ?
C68 C67 C88 120.0(4) . . ?
C52 C67 C88 121.5(4) . . ?
C39 C68 C67 119.5(4) . . ?
C85 C69 C65 122.4(4) . . ?
C45 C70 C77 121.0(4) . . ?
C59 C71 C48 121.3(4) . . ?
C59 C71 S1 115.4(4) . . ?
C48 C71 S1 123.0(3) . . ?
C78 C72 C77 116.2(4) . . ?
C78 C72 C93 120.3(4) . . ?
C77 C72 C93 123.5(4) . . ?
C55 C73 C64 119.9(4) . . ?
C91 C74 C29 119.9(4) . . ?
C18 C75 C36 120.8(4) . . ?
C79 C76 C56 118.9(4) . . ?
C72 C77 C70 123.7(4) . . ?
C72 C78 C66 120.3(4) . . ?
C76 C79 C53 122.4(4) . . ?
C82 C81 C58 119.2(4) . . ?
C81 C82 C38 118.9(4) . . ?
C81 C82 C94 119.4(4) . . ?
C38 C82 C94 121.7(4) . . ?
C84 C83 C91 120.4(4) . . ?
C83 C84 N6 123.4(4) . . ?
C83 C84 C37 118.8(4) . . ?
N6 C84 C37 117.9(4) . . ?
C100 C85 C69 115.8(4) . . ?
C100 C85 C105 121.4(4) . . ?
C69 C85 C105 122.8(5) . . ?
C101 C86 C56 121.6(4) . . ?
C108 C87 C63 119.2(5) . . ?
C108 C87 N3 122.6(5) . . ?
C63 C87 N3 118.2(4) . . ?
C107 C89 C110 116.5(5) . . ?
C107 C89 C50 118.8(4) . . ?
C110 C89 C50 124.5(4) . . ?
C104 C90 C48 119.5(5) . . ?
C74 C91 C83 122.7(4) . . ?
C28 C92 C100 121.7(4) . . ?
C102 C95 C50 121.8(4) . . ?
C98 C97 C63 120.3(5) . . ?
C97 C98 C59 120.8(4) . . ?
C85 C100 C92 122.2(4) . . ?
C86 C101 C53 120.0(4) . . ?
C111 C102 C95 121.1(4) . . ?
C90 C104 C108 122.3(5) . . ?
C89 C107 C116 121.5(5) . . ?
C87 C108 C104 120.6(5) . . ?
C89 C110 C113 122.3(5) . . ?
C102 C111 C60 119.0(5) . . ?
C114 C113 C110 121.6(5) . . ?
C113 C114 C116 115.7(5) . . ?
C113 C114 C115 122.1(6) . . ?
C116 C114 C115 122.2(6) . . ?
C114 C116 C107 122.3(5) . . ?
Cl8 C117 Cl4 118.0(6) . . ?
Cl8 C117 Cl8A 17.3(6) . . ?
Cl4 C117 Cl8A 110.5(8) . . ?
Cl1 C118 Cl2 113.3(5) . . ?
Cl3A C119 Cl5 122.9(8) . . ?
Cl3A C119 Cl5A 102.0(10) . . ?
Cl5 C119 Cl5A 21.3(6) . . ?
Cl3A C119 Cl3 27.1(5) . . ?
Cl5 C119 Cl3 114.5(5) . . ?
Cl5A C119 Cl3 98.0(9) . . ?
Cl7A C120 Cl6 110.2(7) . . ?
Cl7A C120 Cl7 23.0(5) . . ?
Cl6 C120 Cl7 115.8(5) . . ?
Cl7A C120 Cl6A 113.7(7) . . ?
Cl6 C120 Cl6A 35.7(3) . . ?
Cl7 C120 Cl6A 104.5(4) . . ?
O3 Co1 O7 167.04(9) . . ?
O3 Co1 O5 89.97(9) . . ?
O7 Co1 O5 88.32(9) . . ?
O3 Co1 O1 90.37(9) . . ?
O7 Co1 O1 87.77(9) . . ?
O5 Co1 O1 163.99(9) . . ?
O3 Co1 N1 108.25(11) . . ?
O7 Co1 N1 84.70(11) . . ?
O5 Co1 N1 98.94(10) . . ?
O1 Co1 N1 96.15(10) . . ?
O3 Co1 Co2 87.57(8) . . ?
O7 Co1 Co2 79.48(8) . . ?
O5 Co1 Co2 83.35(7) . . ?
O1 Co1 Co2 80.67(7) . . ?
N1 Co1 Co2 163.95(8) . . ?
O8 Co2 O4 163.60(10) . . ?
O8 Co2 O2 90.93(10) . . ?
O4 Co2 O2 87.24(9) . . ?
O8 Co2 O6 89.65(9) . . ?
O4 Co2 O6 88.33(9) . . ?
O2 Co2 O6 166.24(9) . . ?
O8 Co2 N4 109.87(11) . . ?
O4 Co2 N4 86.52(11) . . ?
O2 Co2 N4 96.67(10) . . ?
O6 Co2 N4 96.05(10) . . ?
O8 Co2 Co1 85.61(8) . . ?
O4 Co2 Co1 78.00(8) . . ?
O2 Co2 Co1 84.78(7) . . ?
O6 Co2 Co1 81.56(7) . . ?
N4 Co2 Co1 164.38(8) . . ?
C26 N1 C49 110.7(3) . . ?
C26 N1 Co1 113.3(2) . . ?
C49 N1 Co1 110.3(2) . . ?
C23 N2 C34 112.0(3) . . ?
C23 N2 S1 114.4(3) . . ?
C34 N2 S1 118.2(3) . . ?
C87 N3 C106 109.6(4) . . ?
C87 N3 C103 117.3(4) . . ?
C106 N3 C103 113.3(5) . . ?
C10 N4 C25 111.3(3) . . ?
C10 N4 Co2 112.6(2) . . ?
C25 N4 Co2 110.3(2) . . ?
C27 N5 C51 111.9(3) . . ?
C27 N5 S2 114.7(2) . . ?
C51 N5 S2 117.5(2) . . ?
C84 N6 C109 112.2(4) . . ?
C84 N6 C99 116.3(4) . . ?
C109 N6 C99 113.1(4) . . ?
C3 O1 Co1 123.9(2) . . ?
C3 O2 Co2 118.6(2) . . ?
C4 O3 Co1 117.1(2) . . ?
C4 O4 Co2 127.6(2) . . ?
C2 O5 Co1 122.4(2) . . ?
C2 O6 Co2 123.1(2) . . ?
C9 O7 Co1 126.0(2) . . ?
C9 O8 Co2 117.9(2) . . ?
O9 S1 O10 120.2(2) . . ?
O9 S1 N2 105.8(2) . . ?
O10 S1 N2 104.98(19) . . ?
O9 S1 C71 110.9(2) . . ?
O10 S1 C71 106.2(2) . . ?
N2 S1 C71 108.11(17) . . ?
O12 S2 O11 119.83(19) . . ?
O12 S2 N5 104.51(17) . . ?
O11 S2 N5 106.30(17) . . ?
O12 S2 C35 106.76(19) . . ?
O11 S2 C35 110.26(19) . . ?
N5 S2 C35 108.65(16) . . ?

loop_
_geom_bond_atom_site_label_1
_geom_bond_atom_site_label_2
_geom_bond_distance
_geom_bond_site_symmetry_2
_geom_bond_publ_flag
C1 C24 1.388(5) . ?
C1 C7 1.447(5) . ?
C1 C4 1.481(4) . ?
C2 O6 1.247(4) . ?
C2 O5 1.265(4) . ?
C2 C5 1.518(4) . ?
C3 O1 1.273(4) . ?
C3 O2 1.277(4) . ?
C3 C8 1.519(4) . ?
C4 O4 1.247(4) . ?
C4 O3 1.296(4) . ?
C5 C18 1.431(5) . ?
C5 C40 1.441(5) . ?
C6 C41 1.402(5) . ?
C6 C8 1.413(5) . ?
C6 C21 1.471(5) . ?
C7 C31 1.370(5) . ?
C7 C12 1.478(5) . ?
C8 C16 1.388(5) . ?
C9 O7 1.233(4) . ?
C9 O8 1.287(4) . ?
C9 C17 1.500(5) . ?
C10 N4 1.463(4) . ?
C10 C51 1.550(5) . ?
C11 C54 1.385(5) . ?
C11 C15 1.409(5) . ?
C11 C80 1.525(6) . ?
C12 C61 1.385(5) . ?
C12 C39 1.415(5) . ?
C13 C47 1.369(5) . ?
C13 C58 1.425(5) . ?
C13 C16 1.495(5) . ?
C14 C32 1.391(5) . ?
C14 C15 1.406(5) . ?
C16 C20 1.394(5) . ?
C17 C50 1.381(5) . ?
C17 C60 1.441(6) . ?
C18 C75 1.396(5) . ?
C18 C32 1.519(5) . ?
C19 C33 1.364(5) . ?
C19 C42 1.416(5) . ?
C20 C30 1.378(5) . ?
C21 C33 1.385(5) . ?
C21 C43 1.422(5) . ?
C22 C32 1.405(5) . ?
C22 C54 1.417(6) . ?
C23 N2 1.458(5) . ?
C23 C49 1.544(5) . ?
C24 C46 1.382(5) . ?
C24 C28 1.522(5) . ?
C25 N4 1.471(4) . ?
C25 C27 1.550(5) . ?
C26 N1 1.458(4) . ?
C26 C34 1.553(5) . ?
C27 N5 1.455(4) . ?
C28 C65 1.373(5) . ?
C28 C92 1.399(5) . ?
C29 C74 1.417(5) . ?
C29 C37 1.425(6) . ?
C29 C35 1.431(6) . ?
C30 C41 1.366(5) . ?
C31 C57 1.358(6) . ?
C34 N2 1.463(5) . ?
C35 C64 1.378(5) . ?
C35 S2 1.777(4) . ?
C36 C75 1.404(6) . ?
C36 C62 1.408(6) . ?
C37 C55 1.417(6) . ?
C37 C84 1.438(6) . ?
C38 C47 1.378(5) . ?
C38 C82 1.426(6) . ?
C39 C68 1.369(5) . ?
C40 C62 1.388(5) . ?
C40 C45 1.527(5) . ?
C42 C44 1.388(6) . ?
C42 C96 1.503(5) . ?
C43 C44 1.362(5) . ?
C45 C70 1.363(5) . ?
C45 C66 1.409(5) . ?
C46 C57 1.403(6) . ?
C48 C63 1.415(6) . ?
C48 C71 1.420(6) . ?
C48 C90 1.430(6) . ?
C49 N1 1.467(4) . ?
C50 C95 1.406(6) . ?
C50 C89 1.515(6) . ?
C51 N5 1.464(5) . ?
C52 C61 1.373(5) . ?
C52 C67 1.408(6) . ?
C53 C101 1.388(6) . ?
C53 C79 1.424(6) . ?
C53 C112 1.516(6) . ?
C55 C73 1.355(6) . ?
C56 C76 1.391(5) . ?
C56 C86 1.431(6) . ?
C56 C60 1.484(6) . ?
C58 C81 1.373(6) . ?
C59 C71 1.375(6) . ?
C59 C98 1.400(7) . ?
C60 C111 1.389(6) . ?
C63 C87 1.421(6) . ?
C63 C97 1.434(6) . ?
C64 C73 1.402(6) . ?
C65 C69 1.397(5) . ?
C66 C78 1.422(6) . ?
C67 C68 1.391(6) . ?
C67 C88 1.490(5) . ?
C69 C85 1.395(6) . ?
C70 C77 1.404(6) . ?
C71 S1 1.778(5) . ?
C72 C78 1.366(6) . ?
C72 C77 1.393(6) . ?
C72 C93 1.545(6) . ?
C74 C91 1.365(6) . ?
C76 C79 1.372(6) . ?
C81 C82 1.369(6) . ?
C82 C94 1.500(6) . ?
C83 C84 1.369(6) . ?
C83 C91 1.378(7) . ?
C84 N6 1.399(6) . ?
C85 C100 1.366(7) . ?
C85 C105 1.536(6) . ?
C86 C101 1.363(7) . ?
C87 C108 1.368(7) . ?
C87 N3 1.419(6) . ?
C89 C107 1.362(6) . ?
C89 C110 1.368(7) . ?
C90 C104 1.355(7) . ?
C92 C100 1.412(7) . ?
C95 C102 1.403(7) . ?
C97 C98 1.346(7) . ?
C99 N6 1.464(6) . ?
C102 C111 1.355(7) . ?
C103 N3 1.456(7) . ?
C104 C108 1.382(7) . ?
C106 N3 1.447(6) . ?
C107 C116 1.403(8) . ?
C109 N6 1.447(6) . ?
C110 C113 1.415(8) . ?
C113 C114 1.360(8) . ?
C114 C116 1.392(8) . ?
C114 C115 1.548(8) . ?
C117 Cl8 1.707(8) . ?
C117 Cl4 1.697(7) . ?
C117 Cl8A 1.721(10) . ?
C118 Cl1 1.681(7) . ?
C118 Cl2 1.766(8) . ?
C119 Cl3A 1.630(9) . ?
C119 Cl5 1.701(10) . ?
C119 Cl5A 1.71(3) . ?
C119 Cl3 1.792(8) . ?
C120 Cl7A 1.625(9) . ?
C120 Cl6 1.622(9) . ?
C120 Cl7 1.790(8) . ?
C120 Cl6A 1.881(10) . ?
Co1 O3 1.993(2) . ?
Co1 O7 2.031(2) . ?
Co1 O5 2.033(2) . ?
Co1 O1 2.039(2) . ?
Co1 N1 2.114(3) . ?
Co1 Co2 2.7200(15) . ?
Co2 O8 2.024(3) . ?
Co2 O4 2.038(2) . ?
Co2 O2 2.051(2) . ?
Co2 O6 2.066(2) . ?
Co2 N4 2.128(3) . ?
N2 S1 1.655(3) . ?
N5 S2 1.659(3) . ?
O9 S1 1.417(4) . ?
O10 S1 1.420(4) . ?
O11 S2 1.416(3) . ?
O12 S2 1.412(3) . ?
